data_2240781
loop_
_publ_author_name
'Vijayan, Paranthaman'
'Viswanathamurthi, Periasamy'
'Fleck, Michel'
'Paramasivam, Sugumar'
'Nanjappagounder, Ponnuswamy Mondikalipudur'

_publ_section_title
;
 Crystal structure of
 1-((1<i>E</i>)-{(<i>E</i>)-2-[(2-hydroxynaphthalen-1-yl)methylidene]hydrazin-1-ylidene}methyl)naphthalen-2-ol
;
_journal_coeditor_code HB7408
_journal_issue 6
_journal_name_full 'Acta Crystallographica Section E'
_journal_page_first o428
_journal_paper_doi 10.1107/S205698901500972X
_journal_volume 71
_journal_year 2015
_chemical_formula_iupac 'C22 H16 N2 O2'
_chemical_formula_moiety 'C22 H16 N2 O2'
_chemical_formula_sum 'C22 H16 N2 O2'
_chemical_formula_weight 340.37
_chemical_name_systematic
;
1-((1<i>E</i>)-{(<i>E</i>)-2-[(2-Hydroxynaphthalen-1-yl)methylidene]hydrazin-1-ylidene}methyl)naphthalen-2-ol
;
_space_group_IT_number 14
_symmetry_cell_setting monoclinic
_symmetry_space_group_name_Hall '-P 2yn'
_symmetry_space_group_name_H-M 'P 1 21/n 1'
_atom_sites_solution_hydrogens geom
_atom_sites_solution_primary direct
_atom_sites_solution_secondary difmap
_audit_creation_method SHELXL-97
_cell_angle_alpha 90.00
_cell_angle_beta 91.191(5)
_cell_angle_gamma 90.00
_cell_formula_units_Z 2
_cell_length_a 8.5680(7)
_cell_length_b 6.1020(5)
_cell_length_c 15.9870(6)
_cell_measurement_reflns_used 1859
_cell_measurement_temperature 293(2)
_cell_measurement_theta_max 27.45
_cell_measurement_theta_min 2.55
_cell_volume 835.65(10)
_computing_cell_refinement
;
<i>SAINT</i> (Bruker, 2008)
;
_computing_data_collection
;
<i>APEX2</i> (Bruker, 2008)
;
_computing_data_reduction
;
<i>SAINT</i> (Bruker, 2008)
;
_computing_molecular_graphics
;
<i>ORTEP-3 for Windows</i> (Farrugia, 2012)
;
_computing_publication_material
;
<i>SHELXL97</i>  (Sheldrick, 2008) and <i>PLATON</i> (Spek,
2009)
;
_computing_structure_refinement
;
<i>SHELXL97</i> (Sheldrick, 2008)
;
_computing_structure_solution
;
<i>SHELXS97</i> (Sheldrick, 2008)
;
_diffrn_ambient_temperature 293(2)
_diffrn_measured_fraction_theta_full 1.000
_diffrn_measured_fraction_theta_max 1.000
_diffrn_measurement_device_type 'Bruker SMART APEXII CCD'
_diffrn_measurement_method '\w and \f scans'
_diffrn_radiation_monochromator graphite
_diffrn_radiation_source 'fine-focus sealed tube'
_diffrn_radiation_type MoK\a
_diffrn_radiation_wavelength 0.71073
_diffrn_reflns_av_R_equivalents 0.0000
_diffrn_reflns_av_sigmaI/netI 0.0054
_diffrn_reflns_limit_h_max 11
_diffrn_reflns_limit_h_min -11
_diffrn_reflns_limit_k_max 7
_diffrn_reflns_limit_k_min 0
_diffrn_reflns_limit_l_max 20
_diffrn_reflns_limit_l_min 0
_diffrn_reflns_number 1907
_diffrn_reflns_theta_full 27.45
_diffrn_reflns_theta_max 27.45
_diffrn_reflns_theta_min 2.55
_exptl_absorpt_coefficient_mu 0.088
_exptl_absorpt_correction_T_max 0.984
_exptl_absorpt_correction_T_min 0.981
_exptl_absorpt_correction_type multi-scan
_exptl_absorpt_process_details
;
(<i>SADABS</i>; Bruker, 2008)
;
_exptl_crystal_colour Yellow
_exptl_crystal_density_diffrn 1.353
_exptl_crystal_density_method 'not measured'
_exptl_crystal_description Block
_exptl_crystal_F_000 356
_exptl_crystal_size_max 0.22
_exptl_crystal_size_mid 0.20
_exptl_crystal_size_min 0.18
_refine_diff_density_max 0.019
_refine_diff_density_min -0.081
_refine_ls_extinction_method none
_refine_ls_goodness_of_fit_ref 1.033
_refine_ls_hydrogen_treatment mixed
_refine_ls_matrix_type full
_refine_ls_number_parameters 122
_refine_ls_number_reflns 1907
_refine_ls_number_restraints 1
_refine_ls_restrained_S_all 1.048
_refine_ls_R_factor_all 0.0070
_refine_ls_R_factor_gt 0.0069
_refine_ls_shift/su_max 0.001
_refine_ls_shift/su_mean 0.000
_refine_ls_structure_factor_coef Fsqd
_refine_ls_weighting_details 'calc w=1/[\s^2^(Fo^2^)+(0.0080P)^2^ where P=(Fo^2^+2Fc^2^)/3'
_refine_ls_weighting_scheme calc
_refine_ls_wR_factor_gt 0.0190
_refine_ls_wR_factor_ref 0.0190
_reflns_number_gt 1859
_reflns_number_total 1907
_reflns_threshold_expression I>2\s(I)
_cod_data_source_file hb7408sup1.cif
_cod_data_source_block I
_cod_original_sg_symbol_H-M 'P 21/n'
_cod_database_code 2240781
_cod_database_fobs_code 2240781

loop_
_symmetry_equiv_pos_as_xyz
'x, y, z'
'-x+1/2, y+1/2, -z+1/2'
'-x, -y, -z'
'x-1/2, -y-1/2, z-1/2'

loop_
_atom_site_type_symbol
_atom_site_label
_atom_site_fract_x
_atom_site_fract_y
_atom_site_fract_z
_atom_site_U_iso_or_equiv
_atom_site_adp_type
_atom_site_calc_flag
_atom_site_refinement_flags
_atom_site_occupancy
_atom_site_symmetry_multiplicity
C C1 0.37033(2) 0.02490(3) 0.395255(11) 0.03120(4) Uani d . 1 1
C C2 0.32482(2) -0.16485(3) 0.350605(13) 0.03653(5) Uani d . 1 1
H H2 0.2610 -0.2683 0.3755 0.044 Uiso calc R 1 1
C C3 0.37391(2) -0.19647(3) 0.271551(13) 0.03672(5) Uani d . 1 1
H H3 0.3450 -0.3240 0.2434 0.044 Uiso calc R 1 1
C C4 0.46786(2) -0.04107(3) 0.230675(12) 0.03129(5) Uani d . 1 1
C C5 0.51123(3) -0.06977(4) 0.146509(13) 0.04195(5) Uani d . 1 1
H H5 0.4815 -0.1967 0.1182 0.050 Uiso calc R 1 1
C C6 0.59566(3) 0.08510(5) 0.106276(13) 0.04842(6) Uani d . 1 1
H H6 0.6213 0.0654 0.0505 0.058 Uiso calc R 1 1
C C7 0.64395(3) 0.27462(5) 0.149184(13) 0.04576(6) Uani d . 1 1
H H7 0.7021 0.3802 0.1217 0.055 Uiso calc R 1 1
C C8 0.60616(2) 0.30547(4) 0.231137(12) 0.03661(5) Uani d . 1 1
H H8 0.6408 0.4310 0.2588 0.044 Uiso calc R 1 1
C C9 0.51573(2) 0.15099(3) 0.274652(11) 0.02726(4) Uani d . 1 1
C C10 0.46705(2) 0.18089(3) 0.359484(10) 0.02658(4) Uani d . 1 1
C C11 0.51614(2) 0.37178(3) 0.406697(11) 0.02991(4) Uani d . 1 1
H H11 0.5827 0.4727 0.3824 0.036 Uiso calc R 1 1
N N1 0.46961(2) 0.40510(3) 0.481933(10) 0.03414(4) Uani d . 1 1
O O1 0.31470(2) 0.04548(3) 0.472921(9) 0.04471(5) Uani d D 1 1
H H1 0.3596(5) 0.1824(7) 0.4943(2) 0.0995(13) Uiso d D 1 1

loop_
_atom_site_aniso_label
_atom_site_aniso_U_11
_atom_site_aniso_U_22
_atom_site_aniso_U_33
_atom_site_aniso_U_12
_atom_site_aniso_U_13
_atom_site_aniso_U_23
C1 0.03470(9) 0.03336(10) 0.02553(9) 0.00099(8) 0.00052(7) -0.00058(7)
C2 0.03940(11) 0.03200(10) 0.03805(11) -0.00574(8) -0.00259(8) 0.00167(8)
C3 0.03929(11) 0.03106(10) 0.03943(11) 0.00132(8) -0.00822(8) -0.00859(8)
C4 0.02942(9) 0.03540(10) 0.02889(9) 0.00595(8) -0.00317(7) -0.00776(8)
C5 0.04097(11) 0.05126(13) 0.03346(11) 0.00604(10) -0.00287(8) -0.01694(9)
C6 0.04610(12) 0.07303(17) 0.02636(10) 0.00235(12) 0.00672(9) -0.01219(10)
C7 0.04615(12) 0.06073(15) 0.03086(10) -0.00308(11) 0.01184(9) -0.00236(10)
C8 0.03867(10) 0.04315(12) 0.02823(10) -0.00353(9) 0.00582(8) -0.00574(8)
C9 0.02591(8) 0.03176(9) 0.02405(8) 0.00337(7) -0.00108(6) -0.00519(7)
C10 0.02861(9) 0.02830(9) 0.02281(8) 0.00107(7) -0.00030(6) -0.00319(7)
C11 0.03341(9) 0.03091(10) 0.02545(9) -0.00130(7) 0.00150(7) -0.00289(7)
N1 0.04353(9) 0.03257(9) 0.02637(8) -0.00328(7) 0.00204(7) -0.00689(7)
O1 0.05713(10) 0.04698(10) 0.03052(8) -0.01041(8) 0.01283(7) -0.00151(7)

loop_
_atom_type_symbol
_atom_type_description
_atom_type_scat_dispersion_real
_atom_type_scat_dispersion_imag
_atom_type_scat_source
C C 0.0033 0.0016 'International Tables Vol C Tables 4.2.6.8 and 6.1.1.4'
H H 0.0000 0.0000 'International Tables Vol C Tables 4.2.6.8 and 6.1.1.4'
N N 0.0061 0.0033 'International Tables Vol C Tables 4.2.6.8 and 6.1.1.4'
O O 0.0106 0.0060 'International Tables Vol C Tables 4.2.6.8 and 6.1.1.4'

loop_
_geom_angle_atom_site_label_1
_geom_angle_atom_site_label_2
_geom_angle_atom_site_label_3
_geom_angle_site_symmetry_3
_geom_angle
O1 C1 C10 . 122.721(18)
O1 C1 C2 . 116.367(18)
C10 C1 C2 . 120.911(18)
C3 C2 C1 . 120.079(19)
C3 C2 H2 . 120.0
C1 C2 H2 . 120.0
C2 C3 C4 . 121.809(19)
C2 C3 H3 . 119.1
C4 C3 H3 . 119.1
C3 C4 C5 . 121.360(19)
C3 C4 C9 . 119.045(17)
C5 C4 C9 . 119.570(19)
C6 C5 C4 . 121.12(2)
C6 C5 H5 . 119.4
C4 C5 H5 . 119.4
C5 C6 C7 . 119.739(19)
C5 C6 H6 . 120.1
C7 C6 H6 . 120.1
C8 C7 C6 . 120.54(2)
C8 C7 H7 . 119.7
C6 C7 H7 . 119.7
C7 C8 C9 . 121.51(2)
C7 C8 H8 . 119.2
C9 C8 H8 . 119.2
C8 C9 C4 . 117.502(17)
C8 C9 C10 . 123.528(18)
C4 C9 C10 . 118.951(18)
C1 C10 C9 . 119.145(17)
C1 C10 C11 . 120.359(17)
C9 C10 C11 . 120.491(17)
N1 C11 C10 . 121.408(18)
N1 C11 H11 . 119.3
C10 C11 H11 . 119.3
C11 N1 N1 3_666 113.45(2)
C1 O1 H1 . 104.9(2)

loop_
_geom_bond_atom_site_label_1
_geom_bond_atom_site_label_2
_geom_bond_site_symmetry_2
_geom_bond_distance
C1 O1 . 1.3451(2)
C1 C10 . 1.3927(3)
C1 C2 . 1.4109(3)
C2 C3 . 1.3541(3)
C2 H2 . 0.9300
C3 C4 . 1.4129(3)
C3 H3 . 0.9300
C4 C5 . 1.4142(3)
C4 C9 . 1.4226(3)
C5 C6 . 1.3600(4)
C5 H5 . 0.9300
C6 C7 . 1.4026(4)
C6 H6 . 0.9300
C7 C8 . 1.3691(3)
C7 H7 . 0.9300
C8 C9 . 1.4125(3)
C8 H8 . 0.9300
C9 C10 . 1.4388(2)
C10 C11 . 1.4458(3)
C11 N1 . 1.2911(2)
C11 H11 . 0.9300
N1 N1 3_666 1.3906(3)
O1 H1 . 0.978(4)

loop_
_geom_hbond_atom_site_label_D
_geom_hbond_atom_site_label_H
_geom_hbond_atom_site_label_A
_geom_hbond_site_symmetry_A
_geom_hbond_distance_DH
_geom_hbond_distance_HA
_geom_hbond_distance_DA
_geom_hbond_angle_DHA
O1 H1 N1 1 0.98 1.668(4) 2.5671(3) 150.9(3)

loop_
_geom_torsion_atom_site_label_1
_geom_torsion_atom_site_label_2
_geom_torsion_atom_site_label_3
_geom_torsion_atom_site_label_4
_geom_torsion_site_symmetry_4
_geom_torsion
O1 C1 C2 C3 . 179.043(18)
C10 C1 C2 C3 . -0.64(3)
C1 C2 C3 C4 . -1.51(3)
C2 C3 C4 C5 . -176.393(19)
C2 C3 C4 C9 . 1.78(3)
C3 C4 C5 C6 . 176.95(2)
C9 C4 C5 C6 . -1.21(3)
C4 C5 C6 C7 . 1.46(4)
C5 C6 C7 C8 . -0.31(4)
C6 C7 C8 C9 . -1.12(4)
C7 C8 C9 C4 . 1.33(3)
C7 C8 C9 C10 . -177.044(19)
C3 C4 C9 C8 . -178.391(18)
C5 C4 C9 C8 . -0.19(3)
C3 C4 C9 C10 . 0.06(3)
C5 C4 C9 C10 . 178.266(17)
O1 C1 C10 C9 . -177.234(17)
C2 C1 C10 C9 . 2.43(3)
O1 C1 C10 C11 . 1.96(3)
C2 C1 C10 C11 . -178.377(17)
C8 C9 C10 C1 . 176.247(18)
C4 C9 C10 C1 . -2.11(3)
C8 C9 C10 C11 . -2.94(3)
C4 C9 C10 C11 . 178.703(16)
C1 C10 C11 N1 . -1.45(3)
C9 C10 C11 N1 . 177.730(17)
C10 C11 N1 N1 3_666 179.073(19)
